data_7112125
loop_
_publ_author_name
'Pei Zhao'
'Zhi-En Lin'
'Qi Wei'
'Lin Cheng'
'Guo-Yu Yang'

_publ_section_title
;
 A pillared-layered zincoborate with an anionic network containing
 unprecedented zinc oxide chains
;
_journal_name_full Chem.Commun.
_journal_page_first 3592
_journal_paper_doi 10.1039/C4CC00006D
_journal_volume 50
_journal_year 2014
_chemical_formula_sum 'C6 H24 B5 N2 O15.5 Zn4'
_chemical_formula_weight 687.80
_chemical_name_systematic
; 
 ? 
;
_space_group_IT_number 15
_symmetry_cell_setting monoclinic
_symmetry_space_group_name_Hall '-C 2yc'
_symmetry_space_group_name_H-M 'C 1 2/c 1'
_atom_sites_solution_hydrogens geom
_atom_sites_solution_primary direct
_atom_sites_solution_secondary difmap
_audit_creation_method SHELXL-97
_cell_angle_alpha 90.00
_cell_angle_beta 107.816(2)
_cell_angle_gamma 90.00
_cell_formula_units_Z 8
_cell_length_a 26.8486(6)
_cell_length_b 9.8558(2)
_cell_length_c 17.0824(4)
_cell_measurement_reflns_used 9199
_cell_measurement_temperature 293(2)
_cell_measurement_theta_max 67.1263
_cell_measurement_theta_min 2.7147
_cell_volume 4303.48(17)
_computing_structure_refinement 'SHELXL-97 (Sheldrick, 1997)'
_computing_structure_solution 'SHELXS-97 (Sheldrick, 1990)'
_diffrn_ambient_temperature 293(2)
_diffrn_measured_fraction_theta_full 1.000
_diffrn_measured_fraction_theta_max 1.000
_diffrn_measurement_device_type 'SuperNova, Dual, Cu at zero, Atlas'
_diffrn_measurement_method '\w scans'
_diffrn_radiation_monochromator graphite
_diffrn_radiation_source 'SuperNova (Cu) X-ray Source'
_diffrn_radiation_type CuK\a
_diffrn_radiation_wavelength 1.54178
_diffrn_reflns_av_R_equivalents 0.0205
_diffrn_reflns_av_sigmaI/netI 0.0145
_diffrn_reflns_limit_h_max 32
_diffrn_reflns_limit_h_min -25
_diffrn_reflns_limit_k_max 11
_diffrn_reflns_limit_k_min -11
_diffrn_reflns_limit_l_max 19
_diffrn_reflns_limit_l_min -20
_diffrn_reflns_number 13628
_diffrn_reflns_theta_full 67.23
_diffrn_reflns_theta_max 67.23
_diffrn_reflns_theta_min 4.81
_exptl_absorpt_coefficient_mu 5.759
_exptl_absorpt_correction_T_max 1.00000
_exptl_absorpt_correction_T_min 0.54464
_exptl_absorpt_correction_type multi-scan
_exptl_absorpt_process_details
;
CrysAlisPro, Agilent Technologies,
Version 1.171.36.20 (release 27-06-2012 CrysAlis171 .NET)
(compiled Jul 11 2012,15:38:31)
Empirical absorption correction using spherical harmonics,
 implemented in SCALE3 ABSPACK scaling algorithm.
;
_exptl_crystal_colour colorless
_exptl_crystal_density_diffrn 2.123
_exptl_crystal_density_method 'not measured'
_exptl_crystal_description sheet
_exptl_crystal_F_000 2744
_exptl_crystal_size_max 0.21
_exptl_crystal_size_mid 0.15
_exptl_crystal_size_min 0.04
_refine_diff_density_max 1.324
_refine_diff_density_min -1.622
_refine_diff_density_rms 0.176
_refine_ls_extinction_coef 0.000129(19)
_refine_ls_extinction_expression Fc^*^=kFc[1+0.001xFc^2^\l^3^/sin(2\q)]^-1/4^
_refine_ls_extinction_method SHELXL
_refine_ls_goodness_of_fit_ref 1.220
_refine_ls_hydrogen_treatment mixed
_refine_ls_matrix_type full
_refine_ls_number_parameters 341
_refine_ls_number_reflns 3855
_refine_ls_number_restraints 0
_refine_ls_restrained_S_all 1.220
_refine_ls_R_factor_all 0.0749
_refine_ls_R_factor_gt 0.0740
_refine_ls_shift/su_max 0.001
_refine_ls_shift/su_mean 0.000
_refine_ls_structure_factor_coef Fsqd
_refine_ls_weighting_details 'calc w=1/[\s^2^(Fo^2^)+(0.0708P)^2^+117.4149P] where P=(Fo^2^+2Fc^2^)/3'
_refine_ls_weighting_scheme calc
_refine_ls_wR_factor_gt 0.2290
_refine_ls_wR_factor_ref 0.2295
_reflns_number_gt 3732
_reflns_number_total 3855
_reflns_threshold_expression >2sigma(I)
_cod_data_source_file c4cc00006d.cif
_cod_data_source_block 1
_cod_original_cell_volume 4303.48(16)
_cod_original_sg_symbol_H-M C2/c
_cod_original_formula_sum 'C6 H24 B5 N2 O15.50 Zn4'
_cod_database_code 7112125

loop_
_symmetry_equiv_pos_as_xyz
'x, y, z'
'-x, y, -z+1/2'
'x+1/2, y+1/2, z'
'-x+1/2, y+1/2, -z+1/2'
'-x, -y, -z'
'x, -y, z-1/2'
'-x+1/2, -y+1/2, -z'
'x+1/2, -y+1/2, z-1/2'

loop_
_atom_site_label
_atom_site_type_symbol
_atom_site_fract_x
_atom_site_fract_y
_atom_site_fract_z
_atom_site_U_iso_or_equiv
_atom_site_adp_type
_atom_site_occupancy
_atom_site_symmetry_multiplicity
_atom_site_calc_flag
_atom_site_refinement_flags
_atom_site_disorder_assembly
_atom_site_disorder_group
Zn1 Zn 0.28122(4) 0.24273(9) 0.18406(5) 0.0139(3) Uani 1 1 d . . .
Zn2 Zn 0.27847(4) 0.50257(8) 0.43191(5) 0.0151(3) Uani 1 1 d . . .
Zn3 Zn 0.22461(4) 0.50019(8) 0.07521(6) 0.0144(3) Uani 1 1 d . . .
Zn4 Zn 0.21968(4) 0.25216(8) 0.31917(5) 0.0134(3) Uani 1 1 d . . .
B1 B 0.4598(4) 0.1033(11) 0.3973(6) 0.031(2) Uani 1 1 d . . .
B2 B 0.3798(3) 0.1555(10) 0.2908(5) 0.0246(19) Uani 1 1 d . . .
B3 B 0.3799(3) -0.0206(10) 0.3957(5) 0.0249(19) Uani 1 1 d . . .
B4 B 0.2460(3) -0.0014(7) 0.2475(4) 0.0120(17) Uani 1 1 d . . .
B5 B 0.2500 0.2500 0.0000 0.010(2) Uani 1 2 d S . .
B6 B 0.2500 0.2500 0.5000 0.011(2) Uani 1 2 d S . .
O1 O 0.4354(2) 0.0134(7) 0.4333(4) 0.0395(16) Uani 1 1 d . A .
O2 O 0.3552(2) 0.0648(7) 0.3255(3) 0.0343(15) Uani 1 1 d . A .
O3 O 0.3564(2) 0.2306(6) 0.2242(4) 0.0264(13) Uani 1 1 d . A .
O4 O 0.5123(2) 0.1301(8) 0.4299(4) 0.0465(18) Uani 1 1 d . . .
H1 H 0.5248 0.0811 0.4718 0.056 Uiso 1 1 d R . .
O5 O 0.4342(2) 0.1719(6) 0.3260(3) 0.0304(13) Uani 1 1 d . A .
O6 O 0.3762(3) -0.1651(7) 0.3738(4) 0.0501(18) Uani 1 1 d . A .
H2 H 0.3914 -0.1785 0.3385 0.060 Uiso 1 1 d R . .
O7 O 0.3524(2) 0.0008(6) 0.4583(3) 0.0276(13) Uani 1 1 d . . .
O8 O 0.2501(4) 0.3176(10) 0.5687(6) 0.019(2) Uani 0.50 1 d P . .
O9 O 0.2475(5) 0.1139(12) 0.4976(6) 0.028(3) Uani 0.50 1 d P . .
O10 O 0.2541(4) 0.3166(10) 0.4326(6) 0.020(2) Uani 0.50 1 d P . .
O11 O 0.2526(3) 0.1115(11) 0.0006(5) 0.013(2) Uani 0.50 1 d P . .
O12 O 0.2471(5) 0.3175(11) -0.0703(6) 0.024(2) Uani 0.50 1 d P . .
O13 O 0.2527(4) 0.3155(10) 0.0705(6) 0.019(2) Uani 0.50 1 d P . .
O14 O 0.2402(4) 0.1363(11) 0.2414(6) 0.018(2) Uani 0.501(9) 1 d P A 1
O14' O 0.2452(4) 0.0674(11) 0.1792(6) 0.022(3) Uani 0.499(9) 1 d P . 2
O15 O 0.2486(4) -0.0720(10) 0.1791(6) 0.018(2) Uani 0.501(9) 1 d P . 1
O15' O 0.2501(4) -0.1404(11) 0.2507(6) 0.020(3) Uani 0.499(9) 1 d P . 2
O16 O 0.2430(4) -0.0699(10) 0.3150(6) 0.021(3) Uani 0.501(9) 1 d P . 1
O16' O 0.2398(4) 0.0639(10) 0.3143(6) 0.018(2) Uani 0.499(9) 1 d P . 2
O1W O 0.3867(2) -0.1883(8) 0.5797(4) 0.0457(17) Uani 1 1 d . . .
H3 H 0.3709 -0.1775 0.6148 0.055 Uiso 1 1 d R . .
H4 H 0.3800 -0.2672 0.5583 0.055 Uiso 1 1 d R . .
H5 H 0.4192 -0.1794 0.6012 0.055 Uiso 1 1 d R . .
O2W O 0.1028(3) -0.0244(8) 0.3206(6) 0.066(2) Uani 1 1 d . . .
H6 H 0.0791 0.0074 0.2811 0.079 Uiso 1 1 d R . .
H7 H 0.1136 -0.0998 0.3078 0.079 Uiso 1 1 d R . .
O3W O 0.5000 0.3297(12) 0.2500 0.061(3) Uani 1 2 d S . .
H8 H 0.5315 0.3278 0.2805 0.073 Uiso 0.50 1 d PR . .
H9 H 0.4979 0.2972 0.2033 0.073 Uiso 0.50 1 d PR . .
N1 N 0.1413(3) 0.2537(6) 0.2959(4) 0.0253(15) Uani 1 1 d . A .
H10 H 0.1265 0.2818 0.2438 0.030 Uiso 1 1 calc R . .
H11 H 0.1306 0.1680 0.2994 0.030 Uiso 1 1 calc R . .
N2 N 0.3573(3) 0.5303(9) 0.4700(6) 0.046(2) Uani 1 1 d . . .
H12 H 0.3645 0.6187 0.4660 0.055 Uiso 1 1 calc R . .
H13 H 0.3703 0.5061 0.5232 0.055 Uiso 1 1 calc R . .
C1 C 0.1219(4) 0.3399(15) 0.3507(9) 0.075(3) Uani 1 1 d . . .
H14 H 0.1293 0.4339 0.3416 0.090 Uiso 1 1 calc R A .
H15 H 0.1411 0.3177 0.4072 0.090 Uiso 1 1 calc R . .
C2 C 0.0645(5) 0.3257(18) 0.3391(10) 0.085(3) Uani 1 1 d . A .
H16 H 0.0587 0.2377 0.3602 0.102 Uiso 1 1 calc R . .
H17 H 0.0547 0.3939 0.3727 0.102 Uiso 1 1 calc R . .
C3 C 0.0287(4) 0.3385(15) 0.2538(7) 0.062(3) Uani 1 1 d . . .
H18 H 0.0356 0.2641 0.2214 0.075 Uiso 1 1 calc R A .
H19 H 0.0368 0.4221 0.2304 0.075 Uiso 1 1 calc R . .
C4 C 0.3823(4) 0.4512(15) 0.4217(9) 0.075(3) Uani 1 1 d . . .
H20 H 0.3621 0.4590 0.3641 0.090 Uiso 1 1 calc R . .
H21 H 0.3822 0.3565 0.4371 0.090 Uiso 1 1 calc R . .
C5 C 0.4411(5) 0.4972(18) 0.4328(10) 0.085(3) Uani 1 1 d . . .
H22 H 0.4544 0.4508 0.3933 0.102 Uiso 1 1 calc R . .
H23 H 0.4425 0.5942 0.4240 0.102 Uiso 1 1 calc R . .
C6 C 0.4691(8) 0.466(3) 0.5070(16) 0.159(11) Uani 1 1 d . . .
H24 H 0.4703 0.3697 0.5177 0.191 Uiso 1 1 calc R . .
H25 H 0.4585 0.5151 0.5487 0.191 Uiso 1 1 calc R . .

loop_
_atom_site_aniso_label
_atom_site_aniso_U_11
_atom_site_aniso_U_22
_atom_site_aniso_U_33
_atom_site_aniso_U_23
_atom_site_aniso_U_13
_atom_site_aniso_U_12
Zn1 0.0196(6) 0.0111(6) 0.0116(5) 0.0013(3) 0.0054(4) 0.0012(3)
Zn2 0.0227(6) 0.0110(6) 0.0127(5) -0.0016(3) 0.0069(4) -0.0020(4)
Zn3 0.0219(6) 0.0103(6) 0.0113(5) -0.0011(3) 0.0055(4) -0.0030(4)
Zn4 0.0200(6) 0.0087(6) 0.0120(5) -0.0003(3) 0.0054(4) 0.0003(3)
B1 0.023(4) 0.045(6) 0.026(5) 0.009(4) 0.009(4) 0.006(4)
B2 0.019(4) 0.034(5) 0.022(4) 0.000(4) 0.008(3) 0.006(4)
B3 0.021(4) 0.034(5) 0.022(4) 0.008(4) 0.009(3) 0.000(4)
B4 0.016(4) 0.010(4) 0.008(4) -0.002(3) 0.001(3) -0.004(3)
B5 0.015(5) 0.003(5) 0.012(5) -0.001(4) 0.003(4) 0.002(4)
B6 0.017(5) 0.007(5) 0.006(5) 0.001(4) 0.002(4) -0.001(4)
O1 0.019(3) 0.068(5) 0.031(3) 0.021(3) 0.007(2) 0.005(3)
O2 0.016(3) 0.055(4) 0.027(3) 0.012(3) 0.000(2) -0.006(3)
O3 0.019(3) 0.032(3) 0.027(3) 0.008(2) 0.005(2) 0.005(2)
O4 0.018(3) 0.076(5) 0.039(4) 0.028(3) 0.000(3) 0.002(3)
O5 0.019(3) 0.041(3) 0.027(3) 0.011(2) 0.001(2) 0.000(2)
O6 0.074(5) 0.047(4) 0.034(4) -0.009(3) 0.023(3) 0.006(4)
O7 0.024(3) 0.037(3) 0.024(3) 0.000(2) 0.011(2) -0.004(2)
O8 0.029(5) 0.012(5) 0.016(5) 0.003(4) 0.005(4) 0.011(4)
O9 0.060(8) 0.012(5) 0.020(5) 0.004(4) 0.025(6) 0.008(5)
O10 0.035(6) 0.014(5) 0.015(5) -0.001(4) 0.011(4) -0.010(4)
O11 0.014(5) 0.012(5) 0.014(5) -0.002(3) 0.005(4) 0.000(3)
O12 0.044(7) 0.017(5) 0.010(5) 0.001(4) 0.008(4) 0.003(5)
O13 0.031(6) 0.016(5) 0.012(5) 0.000(4) 0.010(4) -0.003(4)
O14 0.029(6) 0.012(5) 0.015(5) -0.006(4) 0.012(4) -0.010(4)
O14' 0.041(6) 0.014(5) 0.014(5) -0.002(4) 0.013(5) -0.004(5)
O15 0.024(5) 0.016(5) 0.015(5) 0.002(4) 0.007(4) 0.008(4)
O15' 0.036(6) 0.011(5) 0.017(5) -0.006(4) 0.017(4) -0.009(4)
O16 0.038(6) 0.013(5) 0.013(5) -0.002(4) 0.008(4) -0.002(4)
O16' 0.027(5) 0.013(5) 0.016(5) -0.002(4) 0.010(4) 0.009(4)
O1W 0.032(3) 0.068(5) 0.037(4) 0.014(3) 0.010(3) -0.002(3)
O2W 0.057(5) 0.037(4) 0.105(7) -0.002(4) 0.027(5) 0.002(4)
O3W 0.047(6) 0.068(8) 0.076(8) 0.000 0.030(6) 0.000
N1 0.022(3) 0.023(4) 0.031(4) -0.001(3) 0.008(3) 0.001(3)
N2 0.021(4) 0.053(5) 0.062(6) -0.021(4) 0.010(4) -0.010(4)
C1 0.033(4) 0.095(7) 0.099(7) -0.050(6) 0.026(4) 0.005(4)
C2 0.051(6) 0.113(9) 0.097(8) -0.023(7) 0.033(6) 0.002(6)
C3 0.022(5) 0.099(10) 0.064(7) 0.020(7) 0.010(5) 0.001(5)
C4 0.033(4) 0.095(7) 0.099(7) -0.050(6) 0.026(4) 0.005(4)
C5 0.051(6) 0.113(9) 0.097(8) -0.023(7) 0.033(6) 0.002(6)
C6 0.101(16) 0.23(3) 0.15(2) 0.00(2) 0.044(16) 0.080(19)

loop_
_atom_type_symbol
_atom_type_description
_atom_type_scat_dispersion_real
_atom_type_scat_dispersion_imag
_atom_type_scat_source
C C 0.0181 0.0091 'International Tables Vol C Tables 4.2.6.8 and 6.1.1.4'
H H 0.0000 0.0000 'International Tables Vol C Tables 4.2.6.8 and 6.1.1.4'
B B 0.0090 0.0039 'International Tables Vol C Tables 4.2.6.8 and 6.1.1.4'
N N 0.0311 0.0180 'International Tables Vol C Tables 4.2.6.8 and 6.1.1.4'
O O 0.0492 0.0322 'International Tables Vol C Tables 4.2.6.8 and 6.1.1.4'
Zn Zn -1.5491 0.6778 'International Tables Vol C Tables 4.2.6.8 and 6.1.1.4'

loop_
_geom_angle_atom_site_label_1
_geom_angle_atom_site_label_2
_geom_angle_atom_site_label_3
_geom_angle
_geom_angle_site_symmetry_1
_geom_angle_site_symmetry_3
O3 Zn1 O12 112.5(4) . 7
O3 Zn1 O16 111.7(4) . 4
O12 Zn1 O16 105.4(4) 7 4
O3 Zn1 O15' 114.8(4) . 4
O12 Zn1 O15' 129.8(4) 7 4
O16 Zn1 O15' 40.6(4) 4 4
O3 Zn1 O14' 114.1(4) . .
O12 Zn1 O14' 69.8(4) 7 .
O16 Zn1 O14' 131.8(5) 4 .
O15' Zn1 O14' 104.4(4) 4 .
O3 Zn1 O14 118.1(3) . .
O12 Zn1 O14 103.0(4) 7 .
O16 Zn1 O14 105.0(4) 4 .
O15' Zn1 O14 68.3(5) 4 .
O14' Zn1 O14 38.5(4) . .
O3 Zn1 O13 114.7(3) . .
O12 Zn1 O13 38.8(5) 7 .
O16 Zn1 O13 68.8(4) 4 .
O15' Zn1 O13 103.8(4) 4 .
O14' Zn1 O13 103.8(4) . .
O14 Zn1 O13 124.5(4) . .
O14' Zn2 O9 137.6(5) 4 7_556
O14' Zn2 O11 109.3(4) 4 4
O9 Zn2 O11 70.0(5) 7_556 4
O14' Zn2 O10 108.0(4) 4 .
O9 Zn2 O10 41.8(4) 7_556 .
O11 Zn2 O10 108.1(4) 4 .
O14' Zn2 O15 41.6(5) 4 4
O9 Zn2 O15 106.4(4) 7_556 4
O11 Zn2 O15 133.2(4) 4 4
O10 Zn2 O15 68.1(4) . 4
O14' Zn2 O12 70.7(4) 4 6_566
O9 Zn2 O12 108.3(4) 7_556 6_566
O11 Zn2 O12 41.4(4) 4 6_566
O10 Zn2 O12 135.1(5) . 6_566
O15 Zn2 O12 107.0(4) 4 6_566
O14' Zn2 N2 105.6(4) 4 .
O9 Zn2 N2 114.6(5) 7_556 .
O11 Zn2 N2 109.3(4) 4 .
O10 Zn2 N2 116.3(4) . .
O15 Zn2 N2 113.8(4) 4 .
O12 Zn2 N2 106.5(4) 6_566 .
O11 Zn3 O8 107.4(4) 7 6_565
O11 Zn3 O16 107.8(4) 7 4
O8 Zn3 O16 108.9(4) 6_565 4
O11 Zn3 O16' 132.3(4) 7 4
O8 Zn3 O16' 71.2(4) 6_565 4
O16 Zn3 O16' 39.9(5) 4 4
O11 Zn3 O7 109.0(3) 7 4
O8 Zn3 O7 109.8(4) 6_565 4
O16 Zn3 O7 113.7(4) 4 4
O16' Zn3 O7 116.2(3) 4 4
O11 Zn3 O13 41.3(4) 7 .
O8 Zn3 O13 134.8(5) 6_565 .
O16 Zn3 O13 69.4(4) 4 .
O16' Zn3 O13 104.9(4) 4 .
O7 Zn3 O13 111.7(3) 4 .
O11 Zn3 O9 69.2(5) 7 4
O8 Zn3 O9 39.9(4) 6_565 4
O16 Zn3 O9 131.7(5) 4 4
O16' Zn3 O9 105.0(4) 4 4
O7 Zn3 O9 112.4(4) 4 4
O13 Zn3 O9 105.8(4) . 4
O15 Zn4 O16' 137.1(4) 4 .
O15 Zn4 O15' 41.9(4) 4 4
O16' Zn4 O15' 108.7(4) . 4
O15 Zn4 O14 108.7(4) 4 .
O16' Zn4 O14 43.3(4) . .
O15' Zn4 O14 69.2(5) 4 .
O15 Zn4 O8 104.6(4) 4 7_556
O16' Zn4 O8 70.7(4) . 7_556
O15' Zn4 O8 131.5(4) 4 7_556
O14 Zn4 O8 109.9(4) . 7_556
O15 Zn4 O10 68.0(4) 4 .
O16' Zn4 O10 107.2(4) . .
O15' Zn4 O10 105.6(4) 4 .
O14 Zn4 O10 135.1(4) . .
O8 Zn4 O10 39.3(5) 7_556 .
O15 Zn4 N1 115.2(4) 4 .
O16' Zn4 N1 106.6(4) . .
O15' Zn4 N1 118.6(4) 4 .
O14 Zn4 N1 111.4(3) . .
O8 Zn4 N1 106.9(4) 7_556 .
O10 Zn4 N1 109.7(4) . .
O1 B1 O4 121.4(8) . .
O1 B1 O5 122.8(8) . .
O4 B1 O5 115.8(8) . .
O3 B2 O2 124.8(7) . .
O3 B2 O5 117.0(7) . .
O2 B2 O5 118.1(7) . .
O2 B3 O6 112.0(7) . .
O2 B3 O1 112.0(7) . .
O6 B3 O1 108.2(7) . .
O2 B3 O7 108.2(7) . .
O6 B3 O7 108.2(7) . .
O1 B3 O7 108.3(7) . .
O14' B4 O16 175.8(9) . .
O14' B4 O16' 121.0(9) . .
O16 B4 O16' 58.0(7) . .
O14' B4 O14 57.4(7) . .
O16 B4 O14 121.5(8) . .
O16' B4 O14 63.5(6) . .
O14' B4 O15' 121.2(8) . .
O16 B4 O15' 59.7(6) . .
O16' B4 O15' 117.7(8) . .
O14 B4 O15' 177.7(9) . .
O14' B4 O15 60.8(7) . .
O16 B4 O15 119.9(8) . .
O16' B4 O15 175.6(9) . .
O14 B4 O15 118.1(8) . .
O15' B4 O15 60.5(6) . .
O13 B5 O13 180.0(12) . 7
O13 B5 O12 122.0(7) . .
O13 B5 O12 58.0(7) 7 .
O13 B5 O12 58.0(7) . 7
O13 B5 O12 122.0(7) 7 7
O12 B5 O12 180.0(13) . 7
O13 B5 O11 61.2(6) . 7
O13 B5 O11 118.8(6) 7 7
O12 B5 O11 60.9(6) . 7
O12 B5 O11 119.1(6) 7 7
O13 B5 O11 118.8(6) . .
O13 B5 O11 61.2(6) 7 .
O12 B5 O11 119.1(6) . .
O12 B5 O11 60.9(6) 7 .
O11 B5 O11 180.0 7 .
O9 B6 O9 180.000(2) 7_556 .
O9 B6 O8 120.4(6) 7_556 7_556
O9 B6 O8 59.6(6) . 7_556
O9 B6 O8 59.6(6) 7_556 .
O9 B6 O8 120.4(6) . .
O8 B6 O8 180.000(3) 7_556 .
O9 B6 O10 61.8(6) 7_556 .
O9 B6 O10 118.2(6) . .
O8 B6 O10 58.7(7) 7_556 .
O8 B6 O10 121.3(7) . .
O9 B6 O10 118.2(6) 7_556 7_556
O9 B6 O10 61.8(6) . 7_556
O8 B6 O10 121.3(7) 7_556 7_556
O8 B6 O10 58.7(7) . 7_556
O10 B6 O10 180.0(9) . 7_556
B1 O1 B3 121.1(7) . .
B2 O2 B3 125.9(6) . .
B2 O3 Zn1 120.2(5) . .
B1 O4 H1 109.1 . .
B1 O5 B2 119.5(7) . .
B3 O6 H2 109.2 . .
B3 O7 Zn3 119.9(5) . 4_545
O10 O8 O9 120.9(10) 7_556 7_556
O10 O8 B6 61.0(6) 7_556 .
O9 O8 B6 60.0(6) 7_556 .
O10 O8 Zn3 153.6(9) 7_556 6_566
O9 O8 Zn3 72.0(6) 7_556 6_566
B6 O8 Zn3 126.9(6) . 6_566
O10 O8 Zn4 71.0(6) 7_556 7_556
O9 O8 Zn4 153.0(9) 7_556 7_556
B6 O8 Zn4 124.5(6) . 7_556
Zn3 O8 Zn4 108.5(5) 6_566 7_556
O8 O9 B6 60.4(6) 7_556 .
O8 O9 O10 120.1(11) 7_556 7_556
B6 O9 O10 59.7(6) . 7_556
O8 O9 Zn2 160.8(10) 7_556 7_556
B6 O9 Zn2 126.6(6) . 7_556
O10 O9 Zn2 69.4(6) 7_556 7_556
O8 O9 Zn3 68.2(6) 7_556 4_545
B6 O9 Zn3 123.9(6) . 4_545
O10 O9 Zn3 159.2(10) 7_556 4_545
Zn2 O9 Zn3 109.3(6) 7_556 4_545
O8 O10 B6 60.3(6) 7_556 .
O8 O10 O9 118.9(9) 7_556 7_556
B6 O10 O9 58.6(6) . 7_556
O8 O10 Zn2 164.7(9) 7_556 .
B6 O10 Zn2 125.0(6) . .
O9 O10 Zn2 68.8(6) 7_556 .
O8 O10 Zn4 69.6(6) 7_556 .
B6 O10 Zn4 122.7(6) . .
O9 O10 Zn4 150.8(9) 7_556 .
Zn2 O10 Zn4 110.7(5) . .
B5 O11 O12 59.1(6) . 7
B5 O11 O13 58.8(6) . 7
O12 O11 O13 117.8(10) 7 7
B5 O11 Zn3 126.0(6) . 7
O12 O11 Zn3 161.2(8) 7 7
O13 O11 Zn3 71.1(6) 7 7
B5 O11 Zn2 121.8(6) . 4_545
O12 O11 Zn2 70.0(6) 7 4_545
O13 O11 Zn2 149.7(7) 7 4_545
Zn3 O11 Zn2 111.4(5) 7 4_545
O13 O12 B5 60.8(6) 7 .
O13 O12 O11 120.8(9) 7 7
B5 O12 O11 60.0(6) . 7
O13 O12 Zn1 72.1(6) 7 7
B5 O12 Zn1 129.3(7) . 7
O11 O12 Zn1 155.8(9) 7 7
O13 O12 Zn2 154.6(9) 7 6_565
B5 O12 Zn2 121.3(6) . 6_565
O11 O12 Zn2 68.6(6) 7 6_565
Zn1 O12 Zn2 109.2(5) 7 6_565
O12 O13 B5 61.2(6) 7 .
O12 O13 O11 121.2(9) 7 7
B5 O13 O11 60.1(6) . 7
O12 O13 Zn3 157.1(9) 7 .
B5 O13 Zn3 124.0(6) . .
O11 O13 Zn3 67.6(6) 7 .
O12 O13 Zn1 69.0(6) 7 .
B5 O13 Zn1 126.7(7) . .
O11 O13 Zn1 162.0(8) 7 .
Zn3 O13 Zn1 109.2(5) . .
B4 O14 Zn4 125.4(7) . .
B4 O14 Zn1 119.6(7) . .
Zn4 O14 Zn1 110.0(5) . .
B4 O14' Zn2 127.1(7) . 4_545
B4 O14' Zn1 122.0(7) . .
Zn2 O14' Zn1 110.1(5) 4_545 .
B4 O15 Zn4 125.3(7) . 4_545
B4 O15 Zn2 122.1(7) . 4_545
Zn4 O15 Zn2 112.6(5) 4_545 4_545
B4 O15' Zn4 124.1(7) . 4_545
B4 O15' Zn1 124.4(7) . 4_545
Zn4 O15' Zn1 111.1(5) 4_545 4_545
B4 O16 Zn3 121.2(7) . 4_545
B4 O16 Zn1 125.5(7) . 4_545
Zn3 O16 Zn1 112.3(5) 4_545 4_545
B4 O16' Zn3 120.8(7) . 4_545
B4 O16' Zn4 126.4(7) . .
Zn3 O16' Zn4 109.2(5) 4_545 .
H3 O1W H4 109.6 . .
H3 O1W H5 110.9 . .
H4 O1W H5 109.6 . .
H6 O2W H7 110.9 . .
H8 O3W H9 109.8 . .
C1 N1 Zn4 115.4(6) . .
C1 N1 H10 108.4 . .
Zn4 N1 H10 108.4 . .
C1 N1 H11 108.4 . .
Zn4 N1 H11 108.4 . .
H10 N1 H11 107.5 . .
C4 N2 Zn2 111.4(7) . .
C4 N2 H12 109.4 . .
Zn2 N2 H12 109.4 . .
C4 N2 H13 109.4 . .
Zn2 N2 H13 109.4 . .
H12 N2 H13 108.0 . .
N1 C1 C2 114.3(10) . .
N1 C1 H14 108.7 . .
C2 C1 H14 108.7 . .
N1 C1 H15 108.7 . .
C2 C1 H15 108.7 . .
H14 C1 H15 107.6 . .
C3 C2 C1 116.8(12) . .
C3 C2 H16 108.1 . .
C1 C2 H16 108.1 . .
C3 C2 H17 108.1 . .
C1 C2 H17 108.1 . .
H16 C2 H17 107.3 . .
C2 C3 C3 115.0(13) . 2
C2 C3 H18 108.5 . .
C3 C3 H18 108.5 2 .
C2 C3 H19 108.5 . .
C3 C3 H19 108.5 2 .
H18 C3 H19 107.5 . .
N2 C4 C5 113.2(10) . .
N2 C4 H20 108.9 . .
C5 C4 H20 108.9 . .
N2 C4 H21 108.9 . .
C5 C4 H21 108.9 . .
H20 C4 H21 107.7 . .
C6 C5 C4 107.8(17) . .
C6 C5 H22 110.1 . .
C4 C5 H22 110.1 . .
C6 C5 H23 110.1 . .
C4 C5 H23 110.1 . .
H22 C5 H23 108.5 . .
C5 C6 C6 94(2) . 5_666
C5 C6 H24 113.0 . .
C6 C6 H24 113.0 5_666 .
C5 C6 H25 113.0 . .
C6 C6 H25 113.0 5_666 .
H24 C6 H25 110.4 . .

loop_
_geom_bond_atom_site_label_1
_geom_bond_atom_site_label_2
_geom_bond_distance
_geom_bond_site_symmetry_2
Zn1 O3 1.927(6) .
Zn1 O12 1.950(10) 7
Zn1 O16 1.959(10) 4
Zn1 O15' 1.962(10) 4
Zn1 O14' 1.970(11) .
Zn1 O14 1.984(9) .
Zn1 O13 1.988(10) .
Zn2 O14' 1.918(10) 4
Zn2 O9 1.940(11) 7_556
Zn2 O11 1.940(9) 4
Zn2 O10 1.948(10) .
Zn2 O15 1.955(10) 4
Zn2 O12 1.959(11) 6_566
Zn2 N2 2.034(7) .
Zn3 O11 1.936(9) 7
Zn3 O8 1.937(10) 6_565
Zn3 O16 1.938(10) 4
Zn3 O16' 1.940(10) 4
Zn3 O7 1.970(6) 4
Zn3 O13 1.982(10) .
Zn3 O9 1.984(10) 4
Zn4 O15 1.928(10) 4
Zn4 O16' 1.942(10) .
Zn4 O15' 1.948(10) 4
Zn4 O14 1.954(9) .
Zn4 O8 1.962(10) 7_556
Zn4 O10 1.979(10) .
Zn4 N1 2.018(7) .
B1 O1 1.355(11) .
B1 O4 1.373(11) .
B1 O5 1.378(11) .
B2 O3 1.342(11) .
B2 O2 1.351(11) .
B2 O5 1.408(10) .
B3 O2 1.449(10) .
B3 O6 1.469(12) .
B3 O1 1.471(11) .
B3 O7 1.487(10) .
B4 O14' 1.343(12) .
B4 O16 1.360(12) .
B4 O16' 1.365(12) .
B4 O14 1.366(13) .
B4 O15' 1.374(13) .
B4 O15 1.379(12) .
B5 O13 1.349(10) .
B5 O13 1.349(10) 7
B5 O12 1.353(10) .
B5 O12 1.353(10) 7
B5 O11 1.367(11) 7
B5 O11 1.367(11) .
B6 O9 1.343(12) 7_556
B6 O9 1.343(12) .
B6 O8 1.349(10) 7_556
B6 O8 1.349(10) .
B6 O10 1.358(10) .
B6 O10 1.358(10) 7_556
O4 H1 0.8446 .
O6 H2 0.8334 .
O7 Zn3 1.970(6) 4_545
O8 O10 1.326(16) 7_556
O8 O9 1.338(14) 7_556
O8 Zn3 1.937(10) 6_566
O8 Zn4 1.962(10) 7_556
O9 O8 1.338(14) 7_556
O9 O10 1.387(14) 7_556
O9 Zn2 1.940(11) 7_556
O9 Zn3 1.984(10) 4_545
O10 O8 1.326(16) 7_556
O10 O9 1.387(14) 7_556
O11 O12 1.378(13) 7
O11 O13 1.382(13) 7
O11 Zn3 1.936(9) 7
O11 Zn2 1.940(9) 4_545
O12 O13 1.310(16) 7
O12 O11 1.378(13) 7
O12 Zn1 1.950(10) 7
O12 Zn2 1.959(11) 6_565
O13 O12 1.310(16) 7
O13 O11 1.382(13) 7
O14' Zn2 1.918(10) 4_545
O15 Zn4 1.928(10) 4_545
O15 Zn2 1.955(10) 4_545
O15' Zn4 1.948(10) 4_545
O15' Zn1 1.962(10) 4_545
O16 Zn3 1.938(10) 4_545
O16 Zn1 1.959(10) 4_545
O16' Zn3 1.940(10) 4_545
O1W H3 0.8409 .
O1W H4 0.8545 .
O1W H5 0.8407 .
O2W H6 0.8333 .
O2W H7 0.8513 .
O3W H8 0.8480 .
O3W H9 0.8453 .
N1 C1 1.472(12) .
N1 H10 0.9000 .
N1 H11 0.9000 .
N2 C4 1.441(13) .
N2 H12 0.9000 .
N2 H13 0.9000 .
C1 C2 1.500(16) .
C1 H14 0.9700 .
C1 H15 0.9700 .
C2 C3 1.485(18) .
C2 H16 0.9700 .
C2 H17 0.9700 .
C3 C3 1.507(18) 2
C3 H18 0.9700 .
C3 H19 0.9700 .
C4 C5 1.599(17) .
C4 H20 0.9700 .
C4 H21 0.9700 .
C5 C6 1.30(3) .
C5 H22 0.9700 .
C5 H23 0.9700 .
C6 C6 1.87(5) 5_666
C6 H24 0.9700 .
C6 H25 0.9700 .
